data_1576599
loop_
_publ_author_name
'Nishiguchi, Taichi'
'Kageyama, Kotoha'
'Kurihara, Takuya'
'Shimanaka, Nanae'
'Tokuda, Shun'
'Tsuda, Shuto'
'Ma, Nattapol'
'Horike, Satoshi'

_publ_section_title
;
 Soft crystalline properties of 2D frameworks constructed from lithium
 ions and dinitriles.
;
_journal_issue 7
_journal_name_full 'Chemical science'
_journal_page_first 3669
_journal_page_last 3674
_journal_paper_doi 10.1039/d5sc06222e
_journal_volume 17
_journal_year 2026
_chemical_formula_moiety 'C9.999 H11.999 Li N4, F2 N O4 S2'
_chemical_formula_sum 'C10.01 H12.01 F2 Li N5 O4 S2'
_chemical_formula_weight 375.37
_space_group_crystal_system orthorhombic
_space_group_IT_number 18
_space_group_name_Hall 'P 2 2ab'
_space_group_name_H-M_alt 'P 21 21 2'
_atom_sites_solution_hydrogens geom
_atom_sites_solution_primary direct
_audit_creation_date 2025-06-20
_audit_creation_method
;
Olex2 1.5
(compiled 2025.05.31 svn.r86d253d1 for OlexSys, GUI svn.r7254)
;
_audit_update_record
;
2025-09-25 deposited with the CCDC.	2025-12-15 downloaded from the CCDC.
;
_cell_angle_alpha 90
_cell_angle_beta 90
_cell_angle_gamma 90
_cell_formula_units_Z 2
_cell_length_a 12.8522(6)
_cell_length_b 12.8465(6)
_cell_length_c 5.2547(3)
_cell_measurement_reflns_used 3207
_cell_measurement_temperature 273.15
_cell_measurement_theta_max 19.9950
_cell_measurement_theta_min 2.3430
_cell_volume 867.58(8)
_computing_cell_refinement 'CrysAlisPro 1.171.42.49 (Rigaku OD, 2022)'
_computing_data_collection 'CrysAlisPro 1.171.42.49 (Rigaku OD, 2022)'
_computing_data_reduction 'CrysAlisPro 1.171.42.49 (Rigaku OD, 2022)'
_computing_molecular_graphics 'Olex2 1.5 (Dolomanov et al., 2009)'
_computing_publication_material 'Olex2 1.5 (Dolomanov et al., 2009)'
_computing_structure_refinement 'SHELXL 2019/3 (Sheldrick, 2015)'
_computing_structure_solution 'SHELXS  (Sheldrick, 2008)'
_diffrn_ambient_temperature 273.15
_diffrn_detector 'Hybrid Pixel Array Detector'
_diffrn_detector_area_resol_mean 10.0000
_diffrn_detector_type 'HPC area detector'
_diffrn_measured_fraction_theta_full 0.997
_diffrn_measured_fraction_theta_max 0.945
_diffrn_measurement_details
;
List of Runs (angles in degrees, time in seconds):

  # Type    Start    End  Width  t~exp~   \w     \q     \k     \f   Frames
#--------------------------------------------------------------------------
  1  \w   -107.00 -77.00   0.50    2.13    --  -18.00  45.00 174.03   60
  2  \w    -68.00 -41.00   0.50    2.13    --  -18.00  45.00  60.00   54
  3  \w    -36.00 -11.00   0.50    2.13    --  -18.00  45.00  60.00   50
  4  \w     -9.00  70.00   0.50    2.13    --  -18.00  45.00  60.00  158
  5  \w   -107.00  65.00   0.50    2.13    --  -18.00  45.00 120.00  344
  6  \w    -10.00  15.00   0.50    2.13    --  -18.00  45.00  30.00   50
  7  \w   -107.00 -81.00   0.50    2.13    --  -18.00  45.00 -17.49   52
  8  \w     14.00  71.00   0.50    2.13    --  -18.00  45.00 -17.49  114
  9  \w   -106.00  70.00   0.50    2.13    --  -18.00  45.00 179.90  352
;
_diffrn_measurement_device 'four-circle diffractometer'
_diffrn_measurement_device_type 'XtaLAB AFC10 (RCD3): fixed-chi single'
_diffrn_measurement_method '\w scans'
_diffrn_orient_matrix_type 'CrysAlisPro convention (1999,Acta A55,543-557)'
_diffrn_orient_matrix_UB_11 0.0268903000
_diffrn_orient_matrix_UB_12 -0.0037799000
_diffrn_orient_matrix_UB_13 -0.1174702000
_diffrn_orient_matrix_UB_21 0.0467782000
_diffrn_orient_matrix_UB_22 -0.0111949000
_diffrn_orient_matrix_UB_23 0.0661606000
_diffrn_orient_matrix_UB_31 -0.0116345000
_diffrn_orient_matrix_UB_32 -0.0539488000
_diffrn_orient_matrix_UB_33 -0.0054457000
_diffrn_radiation_monochromator mirror
_diffrn_radiation_probe x-ray
_diffrn_radiation_type 'Mo K\a'
_diffrn_radiation_wavelength 0.71073
_diffrn_reflns_av_R_equivalents 0.0194
_diffrn_reflns_av_unetI/netI 0.0212
_diffrn_reflns_Laue_measured_fraction_full 0.997
_diffrn_reflns_Laue_measured_fraction_max 0.945
_diffrn_reflns_limit_h_max 18
_diffrn_reflns_limit_h_min -18
_diffrn_reflns_limit_k_max 18
_diffrn_reflns_limit_k_min -18
_diffrn_reflns_limit_l_max 7
_diffrn_reflns_limit_l_min -5
_diffrn_reflns_number 14670
_diffrn_reflns_point_group_measured_fraction_full 0.998
_diffrn_reflns_point_group_measured_fraction_max 0.917
_diffrn_reflns_theta_full 25.242
_diffrn_reflns_theta_max 31.750
_diffrn_reflns_theta_min 3.170
_diffrn_source 'Rotating-anode X-ray tube'
_diffrn_source_type 'Rigaku (Mo) X-ray Source'
_exptl_absorpt_coefficient_mu 0.350
_exptl_absorpt_correction_T_max 1.00000
_exptl_absorpt_correction_T_min 0.57499
_exptl_absorpt_correction_type multi-scan
_exptl_absorpt_process_details
;
CrysAlisPro 1.171.42.49 (Rigaku Oxford Diffraction, 2022)
Empirical absorption correction using spherical harmonics,
implemented in SCALE3 ABSPACK scaling algorithm.
;
_exptl_crystal_colour colourless
_exptl_crystal_colour_primary colourless
_exptl_crystal_density_diffrn 1.437
_exptl_crystal_description block
_exptl_crystal_F_000 384
_exptl_crystal_size_max 0.35
_exptl_crystal_size_mid 0.35
_exptl_crystal_size_min 0.2
_refine_diff_density_max 0.092
_refine_diff_density_min -0.097
_refine_diff_density_rms 0.031
_refine_ls_abs_structure_details
;
 Twinning involves inversion, so Flack parameter cannot be determined
;
_refine_ls_extinction_method none
_refine_ls_goodness_of_fit_ref 1.016
_refine_ls_hydrogen_treatment constr
_refine_ls_matrix_type full
_refine_ls_number_parameters 282
_refine_ls_number_reflns 2719
_refine_ls_number_restraints 440
_refine_ls_restrained_S_all 1.080
_refine_ls_R_factor_all 0.0962
_refine_ls_R_factor_gt 0.0368
_refine_ls_shift/su_max 0.000
_refine_ls_shift/su_mean 0.000
_refine_ls_structure_factor_coef Fsqd
_refine_ls_weighting_details 'w=1/[\s^2^(Fo^2^)+(0.0455P)^2^] where P=(Fo^2^+2Fc^2^)/3'
_refine_ls_weighting_scheme calc
_refine_ls_wR_factor_gt 0.0783
_refine_ls_wR_factor_ref 0.0995
_reflns_Friedel_coverage 0.664
_reflns_Friedel_fraction_full 1.000
_reflns_Friedel_fraction_max 0.879
_reflns_number_gt 1154
_reflns_number_total 2719
_reflns_threshold_expression 'I > 2\s(I)'
_cod_data_source_file d5sc06222e2.cif
_cod_data_source_block 240325_1_kageyama_fg_1_0c
_cod_depositor_comments 'Adding full bibliography for 1576599--1576601.cif.'
_cod_original_cell_volume 867.59(8)
_cod_database_code 1576599
_shelx_shelxl_version_number 2019/3
_chemical_oxdiff_formula 'Li C10 H12 N5 O4 S2 F2'
_chemical_oxdiff_usercomment 0degC
_shelx_space_group_comment
;
The symmetry employed for this shelxl refinement is uniquely defined
by the following loop, which should always be used as a source of
symmetry information in preference to the above space-group names.
They are only intended as comments.
;
_shelx_estimated_absorpt_t_max 0.933
_shelx_estimated_absorpt_t_min 0.887
_olex2_refinement_description
;
1. Twinned data refinement
 Scales: 1(6)
 0.37(8) 0(6) 0.13(8)
2. Fixed Uiso
 At 1.2 times of:
  All C(H,H) groups
3. Restrained distances
 N1-C1 = N2-C5 = N1A-C1A = N2A-C5A = N1B-C1B
 1.136 with sigma of 0.02
 N3-S1 = N3-S2
 1.642 with sigma of 0.02
 S1-F1 = S2-F2
 1.527 with sigma of 0.02
 C1-C2 = C4-C5 = C1A-C2A = C4A-C5A = C1B-C2B = C4B-C5B
 1.47 with sigma of 0.02
 C2-C3 = C3-C4 = C2A-C3A = C3A-C4A = C2B-C3B = C3B-C4B
 1.524 with sigma of 0.02
 S1-O1 = S1-O2 = S2-O3 = S2-O4
 1.428 with sigma of 0.02
 S1-S2
 2.844 with sigma of 0.04
 N1-C2 = N2-C4 = N1A-C2A = N2A-C4A = N1B-C2B
 2.606 with sigma of 0.04
 N3-F1 = N3-F2
 2.589 with sigma of 0.04
 C1-C3 = C3-C5 = C1A-C3A = C3A-C5A = C1B-C3B = C3B-C5B
 2.445 with sigma of 0.04
 C2-C4 = C2A-C4A = C2B-C4B
 2.489 with sigma of 0.04
 N3-O1 = N3-O2 = N3-O3 = N3-O4
 2.51 with sigma of 0.04
 F1-O1 = F1-O2 = F2-O3 = F2-O4
 2.414 with sigma of 0.04
 O1-O2 = O3-O4
 2.332 with sigma of 0.04
4. Uiso/Uaniso restraints and constraints
N1 \\sim N2 \\sim C1 \\sim C2 \\sim C3 \\sim C4 \\sim C5: within 2A with sigma
of 0.04 and sigma for terminal atoms of 0.08 within 2A
N1A \\sim N2A \\sim C1A \\sim C2A \\sim C3A \\sim C4A \\sim C5A: within 2A with
sigma of 0.04 and sigma for terminal atoms of 0.08 within 2A
N1B \\sim N2B \\sim C1B \\sim C2B \\sim C3B \\sim C4B \\sim C5B: within 2A with
sigma of 0.04 and sigma for terminal atoms of 0.08 within 2A
Uanis(N3) \\sim Ueq, Uanis(S1) \\sim Ueq, Uanis(S2) \\sim Ueq, Uanis(O1) \\sim
Ueq, Uanis(O2) \\sim Ueq, Uanis(O3) \\sim Ueq, Uanis(O4) \\sim Ueq, Uanis(F1)
\\sim Ueq, Uanis(F2) \\sim Ueq: with sigma of 0.02 and sigma for terminal atoms
of 0.04
Uanis(N1) \\sim Ueq, Uanis(N2) \\sim Ueq, Uanis(C1) \\sim Ueq, Uanis(C2) \\sim
Ueq, Uanis(C3) \\sim Ueq, Uanis(C4) \\sim Ueq, Uanis(C5) \\sim Ueq, Uanis(N1A)
\\sim Ueq, Uanis(N2A) \\sim Ueq, Uanis(C1A) \\sim Ueq, Uanis(C2A) \\sim Ueq,
Uanis(C3A) \\sim Ueq, Uanis(C4A) \\sim Ueq, Uanis(C5A) \\sim Ueq, Uanis(N1B)
\\sim Ueq, Uanis(N2B) \\sim Ueq, Uanis(C1B) \\sim Ueq, Uanis(C2B) \\sim Ueq,
Uanis(C3B) \\sim Ueq, Uanis(C4B) \\sim Ueq, Uanis(C5B) \\sim Ueq: with sigma of
0.02 and sigma for terminal atoms of 0.04
5. Rigid body (RIGU) restrains
 N1, N2, C1, C2, C3, C4, C5
 with sigma for 1-2 distances of 0.004 and sigma for 1-3 distances of 0.004
 N1A, N2A, C1A, C2A, C3A, C4A, C5A
 with sigma for 1-2 distances of 0.004 and sigma for 1-3 distances of 0.004
 N1B, N2B, C1B, C2B, C3B, C4B, C5B
 with sigma for 1-2 distances of 0.004 and sigma for 1-3 distances of 0.004
6. Others
 1*[Sof(N1)+Sof(N2)+Sof(C1)+Sof(C2)+Sof(H2A)+Sof(H2B)+Sof(C3)+Sof(H3A)+
 Sof(H3B)+Sof(C4)+Sof(H4A)+Sof(H4B)+Sof(C5)]+1*[Sof(N1A)+Sof(N2A)+Sof(C1A)+
 Sof(C2A)+Sof(H2AA)+Sof(H2AB)+Sof(C3A)+Sof(H3AA)+Sof(H3AB)+Sof(C4A)+Sof(H4AA)+
 Sof(H4AB)+Sof(C5A)]+1*[Sof(N1B)+Sof(N2B)+Sof(C1B)+Sof(C2B)+Sof(H2BA)+Sof(H2BB)+
 Sof(C3B)+Sof(H3BA)+Sof(H3BB)+Sof(C4B)+Sof(H4BA)+Sof(H4BB)+Sof(C5B)]=1 with esd
 of 0.001
 Sof(N1)=Sof(N2)=Sof(C1)=Sof(C2)=Sof(H2A)=Sof(H2B)=Sof(C3)=Sof(H3A)=Sof(H3B)=
 Sof(C4)=Sof(H4A)=Sof(H4B)=Sof(C5)=FVAR(1)
 Sof(N1A)=Sof(N2A)=Sof(C1A)=Sof(C2A)=Sof(H2AA)=Sof(H2AB)=Sof(C3A)=Sof(H3AA)=
 Sof(H3AB)=Sof(C4A)=Sof(H4AA)=Sof(H4AB)=Sof(C5A)=FVAR(2)
 Sof(N1B)=Sof(N2B)=Sof(C1B)=Sof(C2B)=Sof(H2BA)=Sof(H2BB)=Sof(C3B)=Sof(H3BA)=
 Sof(H3BB)=Sof(C4B)=Sof(H4BA)=Sof(H4BB)=Sof(C5B)=FVAR(3)
 Fixed Sof: S1(0.5) S2(0.5) F1(0.5) F2(0.5) O1(0.5) O2(0.5) O3(0.5) O4(0.5)
 N3(0.5)
7.a Secondary CH2 refined with riding coordinates:
 C2(H2A,H2B), C3(H3A,H3B), C4(H4A,H4B), C2A(H2AA,H2AB), C3A(H3AA,H3AB),
 C4A(H4AA,H4AB), C2B(H2BA,H2BB), C3B(H3BA,H3BB), C4B(H4BA,H4BB)
;
_olex2_submission_special_instructions 'No special instructions were received'
_oxdiff_exptl_absorpt_empirical_details
;
Empirical correction (ABSPACK) includes:
- Absorption correction using spherical harmonics
- Frame scaling
;
_oxdiff_exptl_absorpt_empirical_full_max 1.608
_oxdiff_exptl_absorpt_empirical_full_min 0.774

loop_
_space_group_symop_operation_xyz
'x, y, z'
'-x, -y, z'
'x+1/2, -y+1/2, -z'
'-x+1/2, y+1/2, -z'

loop_
_atom_site_label
_atom_site_type_symbol
_atom_site_fract_x
_atom_site_fract_y
_atom_site_fract_z
_atom_site_U_iso_or_equiv
_atom_site_adp_type
_atom_site_occupancy
_atom_site_site_symmetry_order
_atom_site_calc_flag
_atom_site_refinement_flags_posn
_atom_site_refinement_flags_adp
_atom_site_refinement_flags_occupancy
_atom_site_disorder_assembly
_atom_site_disorder_group
N1 N 0.623(2) 0.447(2) 0.824(6) 0.178(9) Uani 0.464(15) 1 d D U P A 1
N2 N 0.913(2) 0.1107(19) 0.742(5) 0.155(8) Uani 0.464(15) 1 d D U P A 1
C1 C 0.691(2) 0.410(2) 0.719(6) 0.174(9) Uani 0.464(15) 1 d D U P A 1
C2 C 0.7832(19) 0.355(2) 0.598(6) 0.200(8) Uani 0.464(15) 1 d D U P A 1
H2A H 0.825148 0.404355 0.501972 0.240 Uiso 0.464(15) 1 calc R U P A 1
H2B H 0.826481 0.323187 0.727120 0.240 Uiso 0.464(15) 1 calc R U P A 1
C3 C 0.7387(18) 0.2772(14) 0.431(4) 0.184(7) Uani 0.464(15) 1 d D U P A 1
H3A H 0.708084 0.309420 0.281883 0.221 Uiso 0.464(15) 1 calc R U P A 1
H3B H 0.685392 0.237648 0.518999 0.221 Uiso 0.464(15) 1 calc R U P A 1
C4 C 0.827(2) 0.2085(16) 0.358(4) 0.176(7) Uani 0.464(15) 1 d D U P A 1
H4A H 0.880683 0.250305 0.276055 0.211 Uiso 0.464(15) 1 calc R U P A 1
H4B H 0.803203 0.157619 0.234617 0.211 Uiso 0.464(15) 1 calc R U P A 1
C5 C 0.8743(18) 0.1526(11) 0.580(4) 0.133(5) Uani 0.464(15) 1 d D U P A 1
Li1 Li 0.500000 0.500000 1.031(5) 0.177(6) Uani 1 2 d S T P . .
N1A N 0.588(2) 0.414(3) 0.721(6) 0.128(9) Uani 0.273(13) 1 d D U P A 2
N2A N 0.930(4) 0.103(3) 0.828(8) 0.145(11) Uani 0.273(13) 1 d D U P A 2
C1A C 0.641(2) 0.3871(19) 0.557(5) 0.117(6) Uani 0.273(13) 1 d D U P A 2
C2A C 0.7096(18) 0.3443(14) 0.361(4) 0.112(6) Uani 0.273(13) 1 d D U P A 2
H2AA H 0.758297 0.397930 0.308832 0.134 Uiso 0.273(13) 1 calc R U P A 2
H2AB H 0.668166 0.325838 0.213213 0.134 Uiso 0.273(13) 1 calc R U P A 2
C3A C 0.7697(12) 0.2506(14) 0.444(3) 0.088(4) Uani 0.273(13) 1 d D U P A 2
H3AA H 0.803190 0.219333 0.297672 0.106 Uiso 0.273(13) 1 calc R U P A 2
H3AB H 0.721979 0.199712 0.515215 0.106 Uiso 0.273(13) 1 calc R U P A 2
C4A C 0.8511(16) 0.2771(11) 0.641(4) 0.107(6) Uani 0.273(13) 1 d D U P A 2
H4AA H 0.817743 0.310588 0.784420 0.128 Uiso 0.273(13) 1 calc R U P A 2
H4AB H 0.899989 0.326238 0.567514 0.128 Uiso 0.273(13) 1 calc R U P A 2
C5A C 0.910(2) 0.1828(16) 0.734(5) 0.107(6) Uani 0.273(13) 1 d D U P A 2
N1B N 0.591(3) 0.438(3) 0.783(7) 0.125(9) Uani 0.263(14) 1 d D U P A 3
N2B N 0.9675(16) 0.113(2) 0.759(6) 0.112(6) Uani 0.263(14) 1 d . U P A 3
C1B C 0.654(3) 0.399(4) 0.658(8) 0.141(12) Uani 0.263(14) 1 d D U P A 3
C2B C 0.738(3) 0.362(3) 0.473(6) 0.151(9) Uani 0.263(14) 1 d D U P A 3
H2BA H 0.706915 0.336444 0.315923 0.181 Uiso 0.263(14) 1 calc R U P A 3
H2BB H 0.786222 0.417147 0.433498 0.181 Uiso 0.263(14) 1 calc R U P A 3
C3B C 0.791(2) 0.2749(19) 0.615(5) 0.137(7) Uani 0.263(14) 1 d D U P A 3
H3BA H 0.737737 0.229887 0.688053 0.165 Uiso 0.263(14) 1 calc R U P A 3
H3BB H 0.830109 0.304579 0.754737 0.165 Uiso 0.263(14) 1 calc R U P A 3
C4B C 0.864(2) 0.209(2) 0.451(6) 0.137(7) Uani 0.263(14) 1 d D U P A 3
H4BA H 0.824158 0.168178 0.329003 0.165 Uiso 0.263(14) 1 calc R U P A 3
H4BB H 0.911753 0.253274 0.358185 0.165 Uiso 0.263(14) 1 calc R U P A 3
C5B C 0.9208(18) 0.140(3) 0.631(6) 0.107(6) Uani 0.263(14) 1 d D U P A 3
S1 S 0.0708(6) 0.4258(5) 1.0060(14) 0.154(3) Uani 0.5 1 d D U P B -1
S2 S -0.0797(10) 0.5735(6) 1.029(2) 0.191(5) Uani 0.5 1 d D U P B -1
F1 F 0.0717(17) 0.4242(15) 0.7250(16) 0.241(7) Uani 0.5 1 d D U P B -1
F2 F -0.1320(16) 0.545(2) 0.791(4) 0.295(9) Uani 0.5 1 d D U P B -1
O1 O 0.0097(13) 0.3515(8) 1.110(4) 0.245(8) Uani 0.5 1 d D U P B -1
O2 O 0.1785(15) 0.444(2) 1.042(5) 0.289(12) Uani 0.5 1 d D U P B -1
O3 O -0.1329(19) 0.5414(19) 1.247(4) 0.313(12) Uani 0.5 1 d D U P B -1
O4 O -0.0951(16) 0.6792(9) 1.083(3) 0.282(11) Uani 0.5 1 d D U P B -1
N3 N 0.0381(13) 0.5418(6) 1.0636(15) 0.177(4) Uani 0.5 1 d D U P B -1

loop_
_atom_site_aniso_label
_atom_site_aniso_U_11
_atom_site_aniso_U_22
_atom_site_aniso_U_33
_atom_site_aniso_U_23
_atom_site_aniso_U_13
_atom_site_aniso_U_12
N1 0.171(16) 0.191(15) 0.171(17) -0.019(11) -0.033(12) 0.001(11)
N2 0.168(16) 0.150(11) 0.147(14) 0.040(10) -0.021(10) -0.002(10)
C1 0.174(16) 0.150(11) 0.198(17) -0.020(11) -0.029(13) -0.016(11)
C2 0.202(15) 0.176(12) 0.223(18) -0.023(11) -0.028(12) -0.002(11)
C3 0.237(16) 0.149(9) 0.167(11) -0.001(8) -0.105(10) 0.068(9)
C4 0.210(16) 0.153(10) 0.165(12) -0.006(9) -0.071(11) 0.039(11)
C5 0.157(13) 0.112(7) 0.130(10) -0.007(6) -0.026(9) 0.027(7)
Li1 0.251(16) 0.144(8) 0.138(12) 0.000 0.000 -0.015(11)
N1A 0.131(15) 0.133(16) 0.120(15) -0.002(10) -0.020(11) 0.019(13)
N2A 0.13(2) 0.165(14) 0.14(2) 0.011(12) -0.021(15) 0.039(12)
C1A 0.137(14) 0.107(9) 0.106(12) 0.005(10) -0.025(10) 0.022(9)
C2A 0.129(12) 0.106(9) 0.100(10) 0.001(7) -0.026(9) 0.011(9)
C3A 0.072(8) 0.108(8) 0.084(9) -0.008(7) -0.030(7) 0.015(6)
C4A 0.117(12) 0.092(6) 0.111(11) -0.019(6) -0.037(10) -0.002(7)
C5A 0.097(12) 0.126(9) 0.097(11) -0.026(9) -0.024(10) 0.022(9)
N1B 0.158(17) 0.112(13) 0.106(14) -0.022(10) -0.033(12) -0.028(11)
N2B 0.068(9) 0.148(11) 0.118(12) -0.050(9) -0.017(8) -0.012(8)
C1B 0.16(2) 0.138(17) 0.123(19) -0.029(15) -0.037(15) -0.005(14)
C2B 0.167(18) 0.166(15) 0.119(16) -0.005(13) -0.032(13) -0.001(13)
C3B 0.139(16) 0.152(13) 0.121(14) -0.022(11) -0.022(13) 0.015(10)
C4B 0.135(15) 0.144(14) 0.133(16) -0.035(12) -0.015(12) -0.011(10)
C5B 0.064(9) 0.150(14) 0.107(12) -0.052(10) -0.003(7) -0.011(9)
S1 0.184(7) 0.132(4) 0.144(4) 0.030(3) -0.006(4) 0.062(4)
S2 0.257(10) 0.147(5) 0.169(5) 0.013(3) -0.022(7) -0.052(4)
F1 0.280(18) 0.295(16) 0.150(4) -0.080(10) -0.006(10) 0.127(12)
F2 0.211(16) 0.308(15) 0.37(2) 0.028(18) -0.045(19) -0.011(12)
O1 0.237(13) 0.114(5) 0.38(2) 0.058(9) 0.071(15) 0.010(6)
O2 0.189(15) 0.44(3) 0.241(17) -0.004(19) -0.012(13) -0.153(17)
O3 0.35(2) 0.313(18) 0.276(15) 0.047(16) 0.195(15) 0.040(18)
O4 0.38(2) 0.161(9) 0.306(19) 0.021(9) 0.081(15) 0.118(13)
N3 0.300(15) 0.089(3) 0.143(5) -0.019(4) 0.028(10) -0.040(5)

loop_
_atom_type_symbol
_atom_type_description
_atom_type_scat_dispersion_real
_atom_type_scat_dispersion_imag
_atom_type_scat_source
C C 0.0033 0.0016 'International Tables Vol C Tables 4.2.6.8 and 6.1.1.4'
H H 0.0000 0.0000 'International Tables Vol C Tables 4.2.6.8 and 6.1.1.4'
F F 0.0171 0.0103 'International Tables Vol C Tables 4.2.6.8 and 6.1.1.4'
Li Li -0.0003 0.0001 'International Tables Vol C Tables 4.2.6.8 and 6.1.1.4'
N N 0.0061 0.0033 'International Tables Vol C Tables 4.2.6.8 and 6.1.1.4'
O O 0.0106 0.0060 'International Tables Vol C Tables 4.2.6.8 and 6.1.1.4'
S S 0.1246 0.1234 'International Tables Vol C Tables 4.2.6.8 and 6.1.1.4'

loop_
_geom_angle_atom_site_label_1
_geom_angle_atom_site_label_2
_geom_angle_atom_site_label_3
_geom_angle
_geom_angle_site_symmetry_1
_geom_angle_site_symmetry_3
_geom_angle_publ_flag
C1 N1 Li1 175(3) . . ?
C5 N2 Li1 164(2) . 3_557 ?
N1 C1 C2 175(4) . . ?
C1 C2 H2A 110.6 . . ?
C1 C2 H2B 110.6 . . ?
H2A C2 H2B 108.8 . . ?
C3 C2 C1 105.5(19) . . ?
C3 C2 H2A 110.6 . . ?
C3 C2 H2B 110.6 . . ?
C2 C3 H3A 110.7 . . ?
C2 C3 H3B 110.7 . . ?
C2 C3 C4 105.4(19) . . ?
H3A C3 H3B 108.8 . . ?
C4 C3 H3A 110.7 . . ?
C4 C3 H3B 110.7 . . ?
C3 C4 H4A 109.0 . . ?
C3 C4 H4B 109.0 . . ?
C3 C4 C5 112.9(18) . . ?
H4A C4 H4B 107.8 . . ?
C5 C4 H4A 109.0 . . ?
C5 C4 H4B 109.0 . . ?
N2 C5 C4 178(2) . . ?
N1 Li1 N1 116(2) 2_665 . ?
N1 Li1 N2 96.4(12) . 4_657 ?
N1 Li1 N2 118.4(12) 2_665 4_657 ?
N1 Li1 N2 96.4(12) 2_665 3_457 ?
N1 Li1 N2 118.4(12) . 3_457 ?
N1 Li1 N1A 99.7(17) . 2_665 ?
N1 Li1 N1A 21.3(13) 2_665 2_665 ?
N2 Li1 N2 113.1(19) 4_657 3_457 ?
N2 Li1 N1A 109.3(12) 4_657 2_665 ?
N2 Li1 N1A 117.3(13) 3_457 2_665 ?
N2A Li1 N1A 114.4(18) 4_657 . ?
N2A Li1 N1A 100.9(19) 3_457 . ?
N1B Li1 N1B 94(3) 2_665 . ?
N2B Li1 N1B 125.9(13) 4_657 . ?
N2B Li1 N1B 102.4(13) 3_457 . ?
C1A N1A Li1 167(3) . . ?
N1A C1A C2A 175(2) . . ?
C1A C2A H2AA 108.7 . . ?
C1A C2A H2AB 108.7 . . ?
C1A C2A C3A 114.1(16) . . ?
H2AA C2A H2AB 107.6 . . ?
C3A C2A H2AA 108.7 . . ?
C3A C2A H2AB 108.7 . . ?
C2A C3A H3AA 109.2 . . ?
C2A C3A H3AB 109.2 . . ?
C2A C3A C4A 112.2(15) . . ?
H3AA C3A H3AB 107.9 . . ?
C4A C3A H3AA 109.2 . . ?
C4A C3A H3AB 109.2 . . ?
C3A C4A H4AA 109.0 . . ?
C3A C4A H4AB 109.0 . . ?
C3A C4A C5A 112.9(14) . . ?
H4AA C4A H4AB 107.8 . . ?
C5A C4A H4AA 109.0 . . ?
C5A C4A H4AB 109.0 . . ?
N2A C5A C4A 162(4) . . ?
C1B N1B Li1 171(4) . . ?
N1B C1B C2B 172(5) . . ?
C1B C2B H2BA 111.1 . . ?
C1B C2B H2BB 111.1 . . ?
H2BA C2B H2BB 109.0 . . ?
C3B C2B C1B 104(2) . . ?
C3B C2B H2BA 111.1 . . ?
C3B C2B H2BB 111.1 . . ?
C2B C3B H3BA 108.8 . . ?
C2B C3B H3BB 108.8 . . ?
C2B C3B C4B 114(2) . . ?
H3BA C3B H3BB 107.7 . . ?
C4B C3B H3BA 108.8 . . ?
C4B C3B H3BB 108.8 . . ?
C3B C4B H4BA 110.6 . . ?
C3B C4B H4BB 110.6 . . ?
H4BA C4B H4BB 108.7 . . ?
C5B C4B C3B 106(2) . . ?
C5B C4B H4BA 110.6 . . ?
C5B C4B H4BB 110.6 . . ?
N2B C5B C4B 164(4) . . ?
F1 S1 N3 102.0(7) . . ?
O1 S1 F1 113.5(17) . . ?
O1 S1 O2 129.1(13) . . ?
O1 S1 N3 115.7(8) . . ?
O2 S1 F1 97.5(14) . . ?
O2 S1 N3 94.4(14) . . ?
F2 S2 N3 118.2(11) . . ?
O3 S2 F2 113.5(15) . . ?
O3 S2 O4 92.9(13) . . ?
O3 S2 N3 107.4(13) . . ?
O4 S2 F2 110.6(14) . . ?
O4 S2 N3 111.3(11) . . ?
S1 N3 S2 118.5(8) . . ?

loop_
_geom_bond_atom_site_label_1
_geom_bond_atom_site_label_2
_geom_bond_distance
_geom_bond_site_symmetry_2
_geom_bond_publ_flag
N1 C1 1.13(2) . ?
N1 Li1 2.04(3) . ?
N2 C5 1.123(17) . ?
N2 Li1 2.17(2) 3_557 ?
C1 C2 1.52(2) . ?
C2 H2A 0.9700 . ?
C2 H2B 0.9700 . ?
C2 C3 1.45(2) . ?
C3 H3A 0.9700 . ?
C3 H3B 0.9700 . ?
C3 C4 1.49(2) . ?
C4 H4A 0.9700 . ?
C4 H4B 0.9700 . ?
C4 C5 1.497(19) . ?
Li1 N1A 2.27(3) . ?
Li1 N1A 2.27(3) 2_665 ?
Li1 N2A 1.77(3) 4_657 ?
Li1 N2A 1.77(3) 3_457 ?
Li1 N1B 1.92(3) . ?
Li1 N1B 1.92(3) 2_665 ?
Li1 N2B 1.88(4) 3_457 ?
Li1 N2B 1.88(4) 4_657 ?
N1A C1A 1.15(2) . ?
N2A C5A 1.17(2) . ?
C1A C2A 1.47(2) . ?
C2A H2AA 0.9700 . ?
C2A H2AB 0.9700 . ?
C2A C3A 1.497(19) . ?
C3A H3AA 0.9700 . ?
C3A H3AB 0.9700 . ?
C3A C4A 1.508(17) . ?
C4A H4AA 0.9700 . ?
C4A H4AB 0.9700 . ?
C4A C5A 1.509(18) . ?
N1B C1B 1.16(2) . ?
N2B C5B 0.96(4) . ?
C1B C2B 1.53(2) . ?
C2B H2BA 0.9700 . ?
C2B H2BB 0.9700 . ?
C2B C3B 1.50(2) . ?
C3B H3BA 0.9700 . ?
C3B H3BB 0.9700 . ?
C3B C4B 1.53(2) . ?
C4B H4BA 0.9700 . ?
C4B H4BB 0.9700 . ?
C4B C5B 1.49(2) . ?
S1 F1 1.476(10) . ?
S1 O1 1.353(13) . ?
S1 O2 1.417(17) . ?
S1 N3 1.577(12) . ?
S2 F2 1.467(18) . ?
S2 O3 1.397(15) . ?
S2 O4 1.402(12) . ?
S2 N3 1.579(15) . ?

loop_
_geom_torsion_atom_site_label_1
_geom_torsion_atom_site_label_2
_geom_torsion_atom_site_label_3
_geom_torsion_atom_site_label_4
_geom_torsion
_geom_torsion_site_symmetry_1
_geom_torsion_site_symmetry_2
_geom_torsion_site_symmetry_3
_geom_torsion_site_symmetry_4
_geom_torsion_publ_flag
C1 C2 C3 C4 -168(2) . . . . ?
C2 C3 C4 C5 63(3) . . . . ?
Li1 N2A C5A C4A -160(8) 3_557 . . . ?
Li1 N2B C5B C4B 168(7) 3_557 . . . ?
C1A C2A C3A C4A -69(3) . . . . ?
C2A C3A C4A C5A 178(2) . . . . ?
C3A C4A C5A N2A -63(9) . . . . ?
C1B C2B C3B C4B 168(3) . . . . ?
C2B C3B C4B C5B 171(3) . . . . ?
C3B C4B C5B N2B -73(10) . . . . ?
F1 S1 N3 S2 76.3(13) . . . . ?
F2 S2 N3 S1 -49.2(15) . . . . ?
O1 S1 N3 S2 -47.4(11) . . . . ?
O2 S1 N3 S2 174.9(13) . . . . ?
O3 S2 N3 S1 80.8(13) . . . . ?
O4 S2 N3 S1 -178.9(10) . . . . ?

loop_
_twin_individual_id
_twin_individual_mass_fraction_refined
1 1(6)
2 0.37(8)
3 0(6)
4 0.13(8)
